data_4516517
loop_
_publ_author_name
'Shirman, Tanya'
'Boterashvili, Meital'
'Orbach, Meital'
'Freeman, Dalia'
'Shimon, Linda J. W.'
'Lahav, Michal'
'van der Boom, Milko E.'

_publ_section_title
;
 Finding the Perfect Match: Halogen vs Hydrogen Bonding
;
_journal_issue 10
_journal_name_full 'Crystal Growth &amp; Design'
_journal_page_first 4756
_journal_paper_doi 10.1021/acs.cgd.5b01260
_journal_volume 15
_journal_year 2015
_chemical_formula_moiety '2(C13 H6 F4 I N O), 3(H2 O)'
_chemical_formula_sum 'C26 H18 F8 I2 N2 O5'
_chemical_formula_weight 844.22
_space_group_crystal_system monoclinic
_space_group_IT_number 14
_space_group_name_Hall '-P 2yn'
_space_group_name_H-M_alt 'P 1 21/n 1'
_atom_sites_solution_hydrogens mixed
_audit_creation_method SHELXL-2013
_cell_angle_alpha 90
_cell_angle_beta 90.634(2)
_cell_angle_gamma 90
_cell_formula_units_Z 2
_cell_length_a 16.6858(6)
_cell_length_b 4.7557(2)
_cell_length_c 17.1322(6)
_cell_measurement_reflns_used 15559
_cell_measurement_temperature 120(2)
_cell_measurement_theta_max 36.4555
_cell_measurement_theta_min 2.3780
_cell_volume 1359.40(9)
_computing_cell_refinement 'BrukerAPEX 2'
_computing_data_collection 'BrukerAPEX 2'
_computing_data_reduction 'BrukerAPEX 2'
_computing_structure_refinement 'SHELXL-2013 (Sheldrick, 2013)'
_computing_structure_solution 'SHELXS-97 (Sheldrick, 1990)'
_diffrn_ambient_temperature 120(2)
_diffrn_measured_fraction_theta_full 0.996
_diffrn_measured_fraction_theta_max 0.990
_diffrn_measurement_device_type 'Bruker KappaApexII CCD'
_diffrn_measurement_method 'phi and omega scans'
_diffrn_radiation_type MoK\a
_diffrn_radiation_wavelength 0.71073
_diffrn_reflns_av_R_equivalents 0.0179
_diffrn_reflns_av_unetI/netI 0.0225
_diffrn_reflns_Laue_measured_fraction_full 0.996
_diffrn_reflns_Laue_measured_fraction_max 0.990
_diffrn_reflns_limit_h_max 21
_diffrn_reflns_limit_h_min -25
_diffrn_reflns_limit_k_max 6
_diffrn_reflns_limit_k_min -7
_diffrn_reflns_limit_l_max 25
_diffrn_reflns_limit_l_min -26
_diffrn_reflns_number 12758
_diffrn_reflns_point_group_measured_fraction_full 0.996
_diffrn_reflns_point_group_measured_fraction_max 0.990
_diffrn_reflns_theta_full 25.242
_diffrn_reflns_theta_max 33.137
_diffrn_reflns_theta_min 3.390
_diffrn_source sealed-tube
_exptl_absorpt_coefficient_mu 2.410
_exptl_absorpt_correction_T_max 0.7554
_exptl_absorpt_correction_T_min 0.2064
_exptl_absorpt_correction_type numerical
_exptl_absorpt_process_details 'Bruker APEX 2'
_exptl_crystal_colour colourless
_exptl_crystal_density_diffrn 2.062
_exptl_crystal_description needle
_exptl_crystal_F_000 812
_exptl_crystal_size_max 0.562
_exptl_crystal_size_mid 0.150
_exptl_crystal_size_min 0.124
_refine_diff_density_max 1.612
_refine_diff_density_min -0.658
_refine_diff_density_rms 0.098
_refine_ls_extinction_method none
_refine_ls_goodness_of_fit_ref 1.040
_refine_ls_hydrogen_treatment mixed
_refine_ls_matrix_type full
_refine_ls_number_parameters 209
_refine_ls_number_reflns 5142
_refine_ls_number_restraints 5
_refine_ls_restrained_S_all 1.040
_refine_ls_R_factor_all 0.0296
_refine_ls_R_factor_gt 0.0231
_refine_ls_shift/su_max 0.002
_refine_ls_shift/su_mean 0.000
_refine_ls_structure_factor_coef Fsqd
_refine_ls_weighting_details 'w=1/[\s^2^(Fo^2^)+(0.0304P)^2^+0.8081P] where P=(Fo^2^+2Fc^2^)/3'
_refine_ls_weighting_scheme calc
_refine_ls_wR_factor_gt 0.0584
_refine_ls_wR_factor_ref 0.0627
_reflns_Friedel_coverage 0.000
_reflns_number_gt 4335
_reflns_number_total 5142
_reflns_threshold_expression 'I > 2\s(I)'
_cod_data_source_file cg5b01260_si_007.cif
_cod_data_source_block v168n
_cod_original_sg_symbol_H-M 'P 21/n'
_cod_database_code 4516517
_shelx_space_group_comment
;
The symmetry employed for this shelxl refinement is uniquely defined
by the following loop, which should always be used as a source of
symmetry information in preference to the above space-group names.
They are only intended as comments.
;
_shelx_estimated_absorpt_t_min 0.344
_shelx_estimated_absorpt_t_max 0.754
_shelxl_version_number 2013-4

loop_
_space_group_symop_operation_xyz
'x, y, z'
'-x+1/2, y+1/2, -z+1/2'
'-x, -y, -z'
'x-1/2, -y-1/2, z-1/2'

loop_
_atom_site_label
_atom_site_type_symbol
_atom_site_fract_x
_atom_site_fract_y
_atom_site_fract_z
_atom_site_U_iso_or_equiv
_atom_site_adp_type
_atom_site_occupancy
_atom_site_site_symmetry_order
_atom_site_calc_flag
_atom_site_refinement_flags_posn
_atom_site_refinement_flags_adp
_atom_site_refinement_flags_occupancy
_atom_site_disorder_assembly
_atom_site_disorder_group
I1 I 0.70261(2) 0.99129(2) -0.04855(2) 0.01630(4) Uani 1 1 d . . . . .
F1 F 0.86730(7) 0.6575(3) -0.09003(6) 0.0289(3) Uani 1 1 d . . . . .
F2 F 0.69547(6) 0.7574(2) 0.12550(6) 0.0248(2) Uani 1 1 d . . . . .
F3 F 0.78090(6) 0.3940(3) 0.20494(6) 0.0250(2) Uani 1 1 d . . . . .
F4 F 0.95030(6) 0.2708(2) -0.01242(6) 0.0254(2) Uani 1 1 d . . . . .
C1 C 0.77776(9) 0.7204(3) 0.01471(9) 0.0148(3) Uani 1 1 d . . . . .
C2 C 0.84461(10) 0.5946(4) -0.01721(9) 0.0177(3) Uani 1 1 d . . . . .
C3 C 0.88876(10) 0.3968(4) 0.02412(10) 0.0170(3) Uani 1 1 d . . . . .
C4 C 0.87112(9) 0.3162(3) 0.10036(9) 0.0137(3) Uani 1 1 d . . . . .
C5 C 0.80410(10) 0.4503(3) 0.13165(9) 0.0156(3) Uani 1 1 d . . . . .
C6 C 0.75924(9) 0.6434(3) 0.09003(9) 0.0156(3) Uani 1 1 d . . . . .
C7 C 0.92155(9) 0.1090(3) 0.14060(9) 0.0156(3) Uani 1 1 d . . . . .
H7 H 0.9683 0.0486 0.1143 0.019 Uiso 1 1 calc R U . . .
C8 C 0.90800(10) -0.0039(3) 0.21108(10) 0.0163(3) Uani 1 1 d . . . . .
H8 H 0.8616 0.0567 0.2380 0.020 Uiso 1 1 calc R U . . .
C9 C 0.95894(9) -0.2122(3) 0.24959(9) 0.0145(3) Uani 1 1 d . . . . .
C10 C 1.03092(9) -0.3168(4) 0.21930(10) 0.0178(3) Uani 1 1 d . . . . .
H10 H 1.0497 -0.2485 0.1707 0.021 Uiso 1 1 calc R U . . .
C11 C 1.07449(10) -0.5165(3) 0.25910(10) 0.0178(3) Uani 1 1 d . . . . .
H11 H 1.1231 -0.5848 0.2378 0.021 Uiso 1 1 calc R U . . .
C12 C 0.98023(11) -0.5198(3) 0.36024(11) 0.0199(3) Uani 1 1 d . . . . .
H12 H 0.9630 -0.5897 0.4092 0.024 Uiso 1 1 calc R U . . .
C13 C 0.93543(10) -0.3200(4) 0.32172(10) 0.0199(3) Uani 1 1 d . . . . .
H13 H 0.8874 -0.2535 0.3446 0.024 Uiso 1 1 calc R U . . .
N1 N 1.04883(8) -0.6177(3) 0.32879(8) 0.0157(2) Uani 1 1 d . . . . .
O1 O 1.09195(7) -0.8092(3) 0.36652(7) 0.0192(2) Uani 1 1 d . . . . .
O2 O 0.28373(13) 0.5135(3) 0.23351(14) 0.0467(6) Uani 1 1 d D . . . .
H2OA H 0.318(2) 0.512(6) 0.203(2) 0.070 Uiso 1 1 d D U . . .
H2OB H 0.269(2) 0.358(9) 0.236(2) 0.070 Uiso 1 1 d . U . . .
O3A O 0.5287(12) 0.572(3) -0.0011(8) 0.085(4) Uani 0.3 1 d D . P A 1
H3OA H 0.5503 0.4921 -0.0372 0.128 Uiso 0.3 1 d DR U P A 1
H3OB H 0.5040 0.6932 -0.0273 0.128 Uiso 0.3 1 d DR U P A 1
O3B O 0.5295(11) 0.457(4) 0.0160(7) 0.043(3) Uiso 0.2 1 d D . P B 2
H3OC H 0.5005 0.5023 0.0519 0.065 Uiso 0.2 1 d DR U P B 2
H3OD H 0.5741 0.5186 0.0249 0.065 Uiso 0.2 1 d DR U P B 2

loop_
_atom_site_aniso_label
_atom_site_aniso_U_11
_atom_site_aniso_U_22
_atom_site_aniso_U_33
_atom_site_aniso_U_23
_atom_site_aniso_U_13
_atom_site_aniso_U_12
I1 0.01758(6) 0.01483(5) 0.01640(6) -0.00028(3) -0.00379(4) 0.00138(3)
F1 0.0323(6) 0.0378(6) 0.0167(5) 0.0097(5) 0.0085(4) 0.0137(5)
F2 0.0220(5) 0.0314(6) 0.0213(5) 0.0031(4) 0.0072(4) 0.0141(4)
F3 0.0257(5) 0.0328(6) 0.0168(5) 0.0073(4) 0.0092(4) 0.0128(5)
F4 0.0246(5) 0.0316(6) 0.0203(5) 0.0035(4) 0.0090(4) 0.0139(4)
C1 0.0156(6) 0.0142(6) 0.0147(7) -0.0012(5) -0.0016(5) 0.0008(5)
C2 0.0199(7) 0.0200(7) 0.0130(7) 0.0018(6) 0.0015(6) 0.0015(6)
C3 0.0152(7) 0.0195(7) 0.0165(7) -0.0007(6) 0.0028(5) 0.0038(6)
C4 0.0134(6) 0.0136(6) 0.0142(6) -0.0001(5) 0.0003(5) 0.0003(5)
C5 0.0166(7) 0.0174(6) 0.0129(6) 0.0009(5) 0.0016(5) 0.0007(5)
C6 0.0142(6) 0.0156(6) 0.0171(7) -0.0010(5) 0.0014(5) 0.0025(5)
C7 0.0135(6) 0.0165(7) 0.0167(7) 0.0002(5) 0.0009(5) 0.0019(5)
C8 0.0135(6) 0.0170(7) 0.0183(7) 0.0007(5) 0.0010(5) 0.0008(5)
C9 0.0131(6) 0.0153(6) 0.0151(7) 0.0010(5) -0.0004(5) -0.0006(5)
C10 0.0169(7) 0.0211(7) 0.0155(7) 0.0026(6) 0.0028(5) 0.0024(6)
C11 0.0140(7) 0.0219(7) 0.0176(7) 0.0018(6) 0.0009(5) 0.0022(5)
C12 0.0180(7) 0.0227(8) 0.0192(7) 0.0055(6) 0.0028(6) -0.0002(6)
C13 0.0186(7) 0.0218(7) 0.0195(8) 0.0044(6) 0.0047(6) 0.0022(6)
N1 0.0168(6) 0.0141(6) 0.0160(6) 0.0018(5) -0.0028(5) -0.0020(5)
O1 0.0204(5) 0.0173(5) 0.0200(6) 0.0053(4) -0.0047(4) 0.0024(4)
O2 0.0504(11) 0.0157(7) 0.0749(15) -0.0072(7) 0.0403(11) -0.0042(6)
O3A 0.136(13) 0.062(6) 0.058(6) -0.032(5) 0.043(6) -0.060(7)

loop_
_atom_type_symbol
_atom_type_description
_atom_type_scat_dispersion_real
_atom_type_scat_dispersion_imag
_atom_type_scat_source
C C 0.0033 0.0016 'International Tables Vol C Tables 4.2.6.8 and 6.1.1.4'
H H 0.0000 0.0000 'International Tables Vol C Tables 4.2.6.8 and 6.1.1.4'
N N 0.0061 0.0033 'International Tables Vol C Tables 4.2.6.8 and 6.1.1.4'
O O 0.0106 0.0060 'International Tables Vol C Tables 4.2.6.8 and 6.1.1.4'
F F 0.0171 0.0103 'International Tables Vol C Tables 4.2.6.8 and 6.1.1.4'
I I -0.4742 1.8119 'International Tables Vol C Tables 4.2.6.8 and 6.1.1.4'

loop_
_geom_angle_atom_site_label_1
_geom_angle_atom_site_label_2
_geom_angle_atom_site_label_3
_geom_angle
_geom_angle_site_symmetry_1
C6 C1 C2 116.42(15) .
C6 C1 I1 120.58(11) .
C2 C1 I1 122.87(12) .
F1 C2 C1 120.54(15) .
F1 C2 C3 118.23(14) .
C1 C2 C3 121.21(14) .
F4 C3 C2 117.89(14) .
F4 C3 C4 118.81(14) .
C2 C3 C4 123.27(14) .
C3 C4 C5 114.28(14) .
C3 C4 C7 119.97(13) .
C5 C4 C7 125.75(14) .
F3 C5 C6 117.07(14) .
F3 C5 C4 120.44(14) .
C6 C5 C4 122.49(14) .
F2 C6 C5 117.55(14) .
F2 C6 C1 120.14(14) .
C5 C6 C1 122.31(14) .
C8 C7 C4 126.24(14) .
C8 C7 H7 116.9 .
C4 C7 H7 116.9 .
C7 C8 C9 125.12(15) .
C7 C8 H8 117.4 .
C9 C8 H8 117.4 .
C13 C9 C10 116.49(15) .
C13 C9 C8 118.77(14) .
C10 C9 C8 124.75(14) .
C11 C10 C9 120.79(15) .
C11 C10 H10 119.6 .
C9 C10 H10 119.6 .
N1 C11 C10 120.69(15) .
N1 C11 H11 119.7 .
C10 C11 H11 119.7 .
N1 C12 C13 120.32(15) .
N1 C12 H12 119.8 .
C13 C12 H12 119.8 .
C12 C13 C9 121.47(15) .
C12 C13 H13 119.3 .
C9 C13 H13 119.3 .
O1 N1 C12 119.96(14) .
O1 N1 C11 119.80(13) .
C12 N1 C11 120.23(14) .
H2OA O2 H2OB 105(3) .
O3A O3A H3OA 96.8 3_665
O3A O3A H3OB 91.3 3_665
H3OA O3A H3OB 97.6 .
O3B O3B H3OC 76.4 3_665
O3B O3B H3OD 135.6 3_665
H3OC O3B H3OD 108.4 .

loop_
_geom_bond_atom_site_label_1
_geom_bond_atom_site_label_2
_geom_bond_distance
_geom_bond_site_symmetry_2
I1 C1 2.0920(16) .
F1 C2 1.3414(18) .
F2 C6 1.3452(17) .
F3 C5 1.3449(18) .
F4 C3 1.3490(17) .
C1 C6 1.380(2) .
C1 C2 1.384(2) .
C2 C3 1.385(2) .
C3 C4 1.396(2) .
C4 C5 1.399(2) .
C4 C7 1.463(2) .
C5 C6 1.379(2) .
C7 C8 1.343(2) .
C7 H7 0.9500 .
C8 C9 1.458(2) .
C8 H8 0.9500 .
C9 C13 1.398(2) .
C9 C10 1.405(2) .
C10 C11 1.373(2) .
C10 H10 0.9500 .
C11 N1 1.361(2) .
C11 H11 0.9500 .
C12 N1 1.353(2) .
C12 C13 1.373(2) .
C12 H12 0.9500 .
C13 H13 0.9500 .
N1 O1 1.3248(18) .
O2 H2OA 0.785(19) .
O2 H2OB 0.78(5) .
O3A O3A 1.18(2) 3_665
O3A H3OA 0.8134 .
O3A H3OB 0.8359 .
O3B O3B 1.19(3) 3_665
O3B H3OC 0.8138 .
O3B H3OD 0.8119 .

loop_
_geom_torsion_atom_site_label_1
_geom_torsion_atom_site_label_2
_geom_torsion_atom_site_label_3
_geom_torsion_atom_site_label_4
_geom_torsion
C6 C1 C2 F1 -179.76(15)
I1 C1 C2 F1 4.5(2)
C6 C1 C2 C3 1.7(2)
I1 C1 C2 C3 -174.04(13)
F1 C2 C3 F4 -2.5(3)
C1 C2 C3 F4 176.11(15)
F1 C2 C3 C4 179.55(15)
C1 C2 C3 C4 -1.9(3)
F4 C3 C4 C5 -177.27(15)
C2 C3 C4 C5 0.7(2)
F4 C3 C4 C7 3.1(2)
C2 C3 C4 C7 -178.95(16)
C3 C4 C5 F3 -179.36(15)
C7 C4 C5 F3 0.3(3)
C3 C4 C5 C6 0.5(2)
C7 C4 C5 C6 -179.84(16)
F3 C5 C6 F2 -0.8(2)
C4 C5 C6 F2 179.30(15)
F3 C5 C6 C1 179.26(15)
C4 C5 C6 C1 -0.6(3)
C2 C1 C6 F2 179.57(15)
I1 C1 C6 F2 -4.6(2)
C2 C1 C6 C5 -0.5(2)
I1 C1 C6 C5 175.34(13)
C3 C4 C7 C8 -174.28(17)
C5 C4 C7 C8 6.1(3)
C4 C7 C8 C9 179.43(15)
C7 C8 C9 C13 -177.31(17)
C7 C8 C9 C10 2.3(3)
C13 C9 C10 C11 0.6(2)
C8 C9 C10 C11 -178.95(16)
C9 C10 C11 N1 0.1(3)
N1 C12 C13 C9 0.0(3)
C10 C9 C13 C12 -0.7(3)
C8 C9 C13 C12 178.96(16)
C13 C12 N1 O1 179.61(15)
C13 C12 N1 C11 0.7(3)
C10 C11 N1 O1 -179.63(15)
C10 C11 N1 C12 -0.8(3)
